data_1561615
loop_
_publ_author_name
'Pei, Da-Ting'
'Sun, Wei'
'Huang, Ya-Xi'
'Sun, Zhi-Mei'
'Pan, Yuanming'
'Mi, Jin-Xiao'

_publ_section_title
;
 Novel phosphate halides BaMnIII[PO4]FCl and BaMnIII[PO4]F2: Effects of
 mixed halides on crystal structures and magnetic properties
;
_journal_name_full 'Journal of Solid State Chemistry'
_journal_page_first 29
_journal_page_last 35
_journal_paper_doi 10.1016/j.jssc.2015.11.023
_journal_volume 234
_journal_year 2016
_chemical_formula_sum 'Ba F2 Mn O4 P'
_chemical_formula_weight 325.25
_space_group_crystal_system monoclinic
_space_group_IT_number 14
_space_group_name_Hall '-P 2ybc'
_space_group_name_H-M_alt 'P 1 21/c 1'
_atom_sites_solution_hydrogens .
_cell_angle_alpha 90
_cell_angle_beta 116.24(3)
_cell_angle_gamma 90
_cell_formula_units_Z 4
_cell_length_a 5.1463(9)
_cell_length_b 12.691(2)
_cell_length_c 7.8709(14)
_cell_measurement_temperature 200(2)
_cell_volume 461.09(18)
_computing_cell_refinement 'SAINT (Bruker, 2001)'
_computing_data_collection 'SMART (Bruker, 2001)'
_computing_data_reduction 'SAINT (Bruker, 2001)'
_computing_molecular_graphics 'DIAMOND (Brandenburg, 2011) and ATOMS (Dowty, 2004)'
_computing_publication_material 'SHELXL-2013 (Sheldrick, 2015)'
_computing_structure_refinement 'SHELXL-2013 (Sheldrick, 2015)'
_computing_structure_solution 'SHELXS-2013 (Sheldrick, 2015)'
_diffrn_ambient_temperature 200(2)
_diffrn_detector_area_resol_mean .
_diffrn_measured_fraction_theta_full 0.974
_diffrn_measured_fraction_theta_max 0.908
_diffrn_measurement_device_type 'Bruker Diffraction CCD area-detector'
_diffrn_measurement_method '1265 images,\f=0, 90, 180 degree, and \D\w=0.3 degree, \c= 54.74 degree'
_diffrn_radiation_monochromator graphite
_diffrn_radiation_source 'fine-focus sealed tube'
_diffrn_radiation_type MoK\a
_diffrn_radiation_wavelength 0.71073
_diffrn_reflns_av_R_equivalents 0.0348
_diffrn_reflns_av_unetI/netI 0.0476
_diffrn_reflns_Laue_measured_fraction_full 0.974
_diffrn_reflns_Laue_measured_fraction_max 0.908
_diffrn_reflns_limit_h_max 6
_diffrn_reflns_limit_h_min -3
_diffrn_reflns_limit_k_max 16
_diffrn_reflns_limit_k_min -17
_diffrn_reflns_limit_l_max 10
_diffrn_reflns_limit_l_min -10
_diffrn_reflns_number 2752
_diffrn_reflns_point_group_measured_fraction_full 0.974
_diffrn_reflns_point_group_measured_fraction_max 0.908
_diffrn_reflns_theta_full 25.242
_diffrn_reflns_theta_max 28.769
_diffrn_reflns_theta_min 3.210
_diffrn_standards_decay_% .
_diffrn_standards_interval_count .
_diffrn_standards_interval_time .
_diffrn_standards_number 0
_exptl_absorpt_coefficient_mu 11.549
_exptl_absorpt_correction_T_max 0.782
_exptl_absorpt_correction_T_min 0.453
_exptl_absorpt_correction_type multi-scan
_exptl_absorpt_process_details 'SMART (Bruker, 2001)'
_exptl_crystal_colour Pink
_exptl_crystal_density_diffrn 4.685
_exptl_crystal_description tablet
_exptl_crystal_F_000 584
_exptl_crystal_size_max 0.350
_exptl_crystal_size_mid 0.250
_exptl_crystal_size_min 0.100
_refine_diff_density_max 1.450
_refine_diff_density_min -1.467
_refine_diff_density_rms 0.321
_refine_ls_extinction_coef 0.0094(12)
_refine_ls_extinction_expression Fc^*^=kFc[1+0.001xFc^2^\l^3^/sin(2\q)]^-1/4^
_refine_ls_extinction_method SHELXL
_refine_ls_goodness_of_fit_ref 1.043
_refine_ls_hydrogen_treatment undef
_refine_ls_matrix_type full
_refine_ls_number_parameters 86
_refine_ls_number_reflns 1086
_refine_ls_number_restraints 6
_refine_ls_restrained_S_all 1.042
_refine_ls_R_factor_all 0.0402
_refine_ls_R_factor_gt 0.0358
_refine_ls_shift/su_max 0.000
_refine_ls_shift/su_mean 0.000
_refine_ls_structure_factor_coef Fsqd
_refine_ls_weighting_details
;
 w=1/[\s^2^(Fo^2^)+(0.0554P)^2^+0.4673P]
 where P=(Fo^2^+2Fc^2^)/3
;
_refine_ls_weighting_scheme calc
_refine_ls_wR_factor_gt 0.0935
_refine_ls_wR_factor_ref 0.0961
_reflns_Friedel_coverage 0.000
_reflns_Friedel_fraction_full .
_reflns_Friedel_fraction_max .
_reflns_number_gt 980
_reflns_number_total 1086
_reflns_threshold_expression 'I > 2\s(I)'
_cod_data_source_file JSSC-2016-234-29.cif
_cod_data_source_block pdtf
_cod_original_sg_symbol_H-M 'P 21/c'
_cod_database_code 1561615
_shelx_space_group_comment
;
The symmetry employed for this shelxl refinement is uniquely defined
by the following loop, which should always be used as a source of
symmetry information in preference to the above space-group names.
They are only intended as comments.
;
_shelx_estimated_absorpt_t_min 0.107
_shelx_estimated_absorpt_t_max 0.391
_shelxl_version_number 2013-2

loop_
_space_group_symop_operation_xyz
'x, y, z'
'-x, y+1/2, -z+1/2'
'-x, -y, -z'
'x, -y-1/2, z-1/2'

loop_
_atom_site_label
_atom_site_type_symbol
_atom_site_fract_x
_atom_site_fract_y
_atom_site_fract_z
_atom_site_U_iso_or_equiv
_atom_site_adp_type
_atom_site_occupancy
_atom_site_site_symmetry_order
_atom_site_calc_flag
_atom_site_refinement_flags_posn
_atom_site_refinement_flags_adp
_atom_site_refinement_flags_occupancy
_atom_site_disorder_assembly
_atom_site_disorder_group
Ba1 Ba 0.14870(9) 0.20302(3) 0.18982(6) 0.0080(2) Uani 1 1 d . . . . .
Mn1 Mn 0.0000 0.5000 0.0000 0.0057(3) Uani 1 2 d S . P . .
Mn2 Mn 0.5000 0.5000 0.5000 0.0050(3) Uani 1 2 d S . P . .
P1 P 0.6313(4) 0.39031(15) 0.1972(2) 0.0056(4) Uani 1 1 d . . . . .
F1 F 0.3393(9) 0.3658(3) 0.4471(6) 0.0089(8) Uani 1 1 d . . . . .
F2 F 0.1689(9) 0.5619(3) 0.2641(6) 0.0082(8) Uani 1 1 d . U . . .
O1 O 0.7242(11) 0.2860(4) 0.2987(8) 0.0086(10) Uani 1 1 d . . . . .
O2 O 0.7886(11) 0.4057(4) 0.0729(8) 0.0100(10) Uani 1 1 d . . . . .
O3 O 0.6900(10) 0.4816(4) 0.3377(7) 0.0087(10) Uani 1 1 d . . . . .
O4 O 0.3013(11) 0.3864(4) 0.0605(7) 0.0087(10) Uani 1 1 d . . . . .

loop_
_atom_site_aniso_label
_atom_site_aniso_U_11
_atom_site_aniso_U_22
_atom_site_aniso_U_33
_atom_site_aniso_U_23
_atom_site_aniso_U_13
_atom_site_aniso_U_12
Ba1 0.0079(3) 0.0090(3) 0.0082(3) -0.00043(15) 0.0044(2) -0.00169(14)
Mn1 0.0033(6) 0.0074(8) 0.0068(7) 0.0008(6) 0.0027(6) 0.0002(5)
Mn2 0.0024(6) 0.0065(7) 0.0054(7) -0.0010(6) 0.0011(6) -0.0009(5)
P1 0.0028(8) 0.0078(9) 0.0057(8) 0.0000(7) 0.0013(7) -0.0013(6)
F1 0.0083(19) 0.010(2) 0.010(2) 0.0007(17) 0.0055(17) -0.0006(16)
F2 0.0043(17) 0.0122(19) 0.0055(18) 0.0003(15) -0.0003(14) 0.0035(14)
O1 0.004(2) 0.010(3) 0.010(3) -0.002(2) 0.001(2) -0.0015(18)
O2 0.009(2) 0.012(3) 0.010(3) -0.004(2) 0.006(2) -0.006(2)
O3 0.003(2) 0.015(3) 0.007(3) 0.000(2) 0.002(2) 0.0011(19)
O4 0.006(2) 0.009(2) 0.009(3) 0.002(2) 0.001(2) -0.0004(18)

loop_
_atom_type_symbol
_atom_type_description
_atom_type_scat_dispersion_real
_atom_type_scat_dispersion_imag
_atom_type_scat_source
O O 0.0106 0.0060 'International Tables Vol C Tables 4.2.6.8 and 6.1.1.4'
F F 0.0171 0.0103 'International Tables Vol C Tables 4.2.6.8 and 6.1.1.4'
P P 0.1023 0.0942 'International Tables Vol C Tables 4.2.6.8 and 6.1.1.4'
Mn Mn 0.3368 0.7283 'International Tables Vol C Tables 4.2.6.8 and 6.1.1.4'
Ba Ba -0.3244 2.2819 'International Tables Vol C Tables 4.2.6.8 and 6.1.1.4'

loop_
_geom_angle_atom_site_label_1
_geom_angle_atom_site_label_2
_geom_angle_atom_site_label_3
_geom_angle
_geom_angle_site_symmetry_1
_geom_angle_site_symmetry_3
F2 Ba1 F1 109.56(13) 2_545 4_565
F2 Ba1 F1 117.63(12) 2_545 .
F1 Ba1 F1 130.72(14) 4_565 .
F2 Ba1 O4 159.62(14) 2_545 .
F1 Ba1 O4 76.02(14) 4_565 .
F1 Ba1 O4 64.90(13) . .
F2 Ba1 O1 66.21(13) 2_545 1_455
F1 Ba1 O1 155.09(15) 4_565 1_455
F1 Ba1 O1 64.95(13) . 1_455
O4 Ba1 O1 100.18(14) . 1_455
F2 Ba1 O1 87.45(14) 2_545 4_465
F1 Ba1 O1 66.05(14) 4_565 4_465
F1 Ba1 O1 127.17(13) . 4_465
O4 Ba1 O1 76.85(14) . 4_465
O1 Ba1 O1 89.07(14) 1_455 4_465
F2 Ba1 O1 147.98(14) 2_545 .
F1 Ba1 O1 71.15(14) 4_565 .
F1 Ba1 O1 61.56(13) . .
O4 Ba1 O1 52.26(15) . .
O1 Ba1 O1 126.27(18) 1_455 .
O1 Ba1 O1 119.44(17) 4_465 .
F2 Ba1 O4 59.21(14) 2_545 4_566
F1 Ba1 O4 125.07(13) 4_565 4_566
F1 Ba1 O4 72.74(13) . 4_566
O4 Ba1 O4 134.43(17) . 4_566
O1 Ba1 O4 75.32(14) 1_455 4_566
O1 Ba1 O4 146.51(14) 4_465 4_566
O1 Ba1 O4 93.33(15) . 4_566
F2 Ba1 O3 64.12(13) 2_545 2_645
F1 Ba1 O3 55.28(13) 4_565 2_645
F1 Ba1 O3 138.15(13) . 2_645
O4 Ba1 O3 129.15(13) . 2_645
O1 Ba1 O3 129.99(13) 1_455 2_645
O1 Ba1 O3 94.15(14) 4_465 2_645
O1 Ba1 O3 94.79(13) . 2_645
O4 Ba1 O3 75.06(14) 4_566 2_645
F2 Ba1 O2 106.92(13) 2_545 1_455
F1 Ba1 O2 115.31(13) 4_565 1_455
F1 Ba1 O2 64.04(13) . 1_455
O4 Ba1 O2 54.57(13) . 1_455
O1 Ba1 O2 49.00(13) 1_455 1_455
O1 Ba1 O2 64.33(14) 4_465 1_455
O1 Ba1 O2 100.81(13) . 1_455
O4 Ba1 O2 119.34(13) 4_566 1_455
O3 Ba1 O2 157.72(14) 2_645 1_455
F2 Ba1 P1 171.77(10) 2_545 .
F1 Ba1 P1 75.16(9) 4_565 .
F1 Ba1 P1 56.35(8) . .
O4 Ba1 P1 26.68(11) . .
O1 Ba1 P1 112.47(10) 1_455 .
O1 Ba1 P1 100.72(10) 4_465 .
O1 Ba1 P1 26.02(10) . .
O4 Ba1 P1 112.58(11) 4_566 .
O3 Ba1 P1 115.81(9) 2_645 .
O2 Ba1 P1 76.11(9) 1_455 .
F2 Ba1 P1 86.35(10) 2_545 1_455
F1 Ba1 P1 138.01(10) 4_565 1_455
F1 Ba1 P1 61.09(9) . 1_455
O4 Ba1 P1 77.51(10) . 1_455
O1 Ba1 P1 23.94(10) 1_455 1_455
O1 Ba1 P1 76.58(10) 4_465 1_455
O1 Ba1 P1 115.08(10) . 1_455
O4 Ba1 P1 96.66(10) 4_566 1_455
O3 Ba1 P1 149.60(9) 2_645 1_455
O2 Ba1 P1 25.08(9) 1_455 1_455
P1 Ba1 P1 94.46(5) . 1_455
O2 Mn1 O2 180.0(3) 3_665 1_455
O2 Mn1 O4 87.8(2) 3_665 3_565
O2 Mn1 O4 92.2(2) 1_455 3_565
O2 Mn1 O4 92.2(2) 3_665 .
O2 Mn1 O4 87.8(2) 1_455 .
O4 Mn1 O4 180.0 3_565 .
O2 Mn1 F2 88.68(19) 3_665 3_565
O2 Mn1 F2 91.32(19) 1_455 3_565
O4 Mn1 F2 95.67(18) 3_565 3_565
O4 Mn1 F2 84.33(18) . 3_565
O2 Mn1 F2 91.32(19) 3_665 .
O2 Mn1 F2 88.68(19) 1_455 .
O4 Mn1 F2 84.33(18) 3_565 .
O4 Mn1 F2 95.67(18) . .
F2 Mn1 F2 180.0 3_565 .
O2 Mn1 Ba1 85.86(15) 3_665 4_565
O2 Mn1 Ba1 94.14(15) 1_455 4_565
O4 Mn1 Ba1 132.60(15) 3_565 4_565
O4 Mn1 Ba1 47.40(15) . 4_565
F2 Mn1 Ba1 37.33(11) 3_565 4_565
F2 Mn1 Ba1 142.67(11) . 4_565
O2 Mn1 Ba1 94.14(15) 3_665 2
O2 Mn1 Ba1 85.86(15) 1_455 2
O4 Mn1 Ba1 47.40(15) 3_565 2
O4 Mn1 Ba1 132.60(15) . 2
F2 Mn1 Ba1 142.67(11) 3_565 2
F2 Mn1 Ba1 37.33(11) . 2
Ba1 Mn1 Ba1 180.000(10) 4_565 2
O2 Mn1 Ba1 132.54(16) 3_665 .
O2 Mn1 Ba1 47.46(16) 1_455 .
O4 Mn1 Ba1 139.69(13) 3_565 .
O4 Mn1 Ba1 40.31(13) . .
F2 Mn1 Ba1 86.69(12) 3_565 .
F2 Mn1 Ba1 93.31(12) . .
Ba1 Mn1 Ba1 63.117(12) 4_565 .
Ba1 Mn1 Ba1 116.883(12) 2 .
O2 Mn1 Ba1 47.46(16) 3_665 3_565
O2 Mn1 Ba1 132.54(16) 1_455 3_565
O4 Mn1 Ba1 40.31(13) 3_565 3_565
O4 Mn1 Ba1 139.69(13) . 3_565
F2 Mn1 Ba1 93.31(12) 3_565 3_565
F2 Mn1 Ba1 86.69(12) . 3_565
Ba1 Mn1 Ba1 116.883(12) 4_565 3_565
Ba1 Mn1 Ba1 63.117(12) 2 3_565
Ba1 Mn1 Ba1 180.000(13) . 3_565
F1 Mn2 F1 180.0 3_666 .
F1 Mn2 O3 92.65(19) 3_666 3_666
F1 Mn2 O3 87.35(19) . 3_666
F1 Mn2 O3 87.35(19) 3_666 .
F1 Mn2 O3 92.65(19) . .
O3 Mn2 O3 180.00(15) 3_666 .
F1 Mn2 F2 92.24(18) 3_666 3_666
F1 Mn2 F2 87.76(18) . 3_666
O3 Mn2 F2 84.74(19) 3_666 3_666
O3 Mn2 F2 95.26(19) . 3_666
F1 Mn2 F2 87.76(18) 3_666 .
F1 Mn2 F2 92.24(18) . .
O3 Mn2 F2 95.26(19) 3_666 .
O3 Mn2 F2 84.74(19) . .
F2 Mn2 F2 180.0(2) 3_666 .
F1 Mn2 Ba1 39.38(12) 3_666 2_655
F1 Mn2 Ba1 140.62(12) . 2_655
O3 Mn2 Ba1 129.99(15) 3_666 2_655
O3 Mn2 Ba1 50.01(15) . 2_655
F2 Mn2 Ba1 105.47(11) 3_666 2_655
F2 Mn2 Ba1 74.53(11) . 2_655
F1 Mn2 Ba1 140.62(12) 3_666 4_566
F1 Mn2 Ba1 39.38(12) . 4_566
O3 Mn2 Ba1 50.01(15) 3_666 4_566
O3 Mn2 Ba1 129.99(15) . 4_566
F2 Mn2 Ba1 74.53(11) 3_666 4_566
F2 Mn2 Ba1 105.47(11) . 4_566
Ba1 Mn2 Ba1 180.0 2_655 4_566
F1 Mn2 Ba1 72.84(13) 3_666 2
F1 Mn2 Ba1 107.16(13) . 2
O3 Mn2 Ba1 65.28(15) 3_666 2
O3 Mn2 Ba1 114.72(15) . 2
F2 Mn2 Ba1 145.14(11) 3_666 2
F2 Mn2 Ba1 34.85(11) . 2
Ba1 Mn2 Ba1 83.042(16) 2_655 2
Ba1 Mn2 Ba1 96.958(16) 4_566 2
F1 Mn2 Ba1 107.16(13) 3_666 4_666
F1 Mn2 Ba1 72.84(13) . 4_666
O3 Mn2 Ba1 114.72(15) 3_666 4_666
O3 Mn2 Ba1 65.28(15) . 4_666
F2 Mn2 Ba1 34.86(11) 3_666 4_666
F2 Mn2 Ba1 145.15(11) . 4_666
Ba1 Mn2 Ba1 96.958(16) 2_655 4_666
Ba1 Mn2 Ba1 83.042(16) 4_566 4_666
Ba1 Mn2 Ba1 180.0 2 4_666
O1 P1 O2 108.4(3) . .
O1 P1 O3 111.4(3) . .
O2 P1 O3 111.8(3) . .
O1 P1 O4 109.3(3) . .
O2 P1 O4 106.6(3) . .
O3 P1 O4 109.2(3) . .
O1 P1 Ba1 57.1(2) . .
O2 P1 Ba1 131.5(2) . .
O3 P1 Ba1 116.51(19) . .
O4 P1 Ba1 53.46(19) . .
O1 P1 Ba1 50.5(2) . 1_655
O2 P1 Ba1 57.9(2) . 1_655
O3 P1 Ba1 126.9(2) . 1_655
O4 P1 Ba1 123.9(2) . 1_655
Ba1 P1 Ba1 94.46(5) . 1_655
Mn2 F1 Ba1 114.22(18) . 4_566
Mn2 F1 Ba1 146.23(19) . .
Ba1 F1 Ba1 99.08(13) 4_566 .
Mn1 F2 Mn2 126.3(2) . .
Mn1 F2 Ba1 113.99(18) . 2
Mn2 F2 Ba1 117.98(18) . 2
P1 O1 Ba1 105.5(3) . 1_655
P1 O1 Ba1 115.8(3) . 4_666
Ba1 O1 Ba1 91.10(15) 1_655 4_666
P1 O1 Ba1 96.8(2) . .
Ba1 O1 Ba1 126.27(18) 1_655 .
Ba1 O1 Ba1 121.79(19) 4_666 .
P1 O2 Mn1 145.1(3) . 1_655
P1 O2 Ba1 97.0(2) . 1_655
Mn1 O2 Ba1 105.8(2) 1_655 1_655
P1 O3 Mn2 124.8(3) . .
P1 O3 Ba1 129.4(3) . 2_655
Mn2 O3 Ba1 99.97(19) . 2_655
P1 O4 Mn1 129.1(3) . .
P1 O4 Ba1 99.9(2) . .
Mn1 O4 Ba1 111.85(19) . .
P1 O4 Ba1 115.8(2) . 4_565
Mn1 O4 Ba1 101.8(2) . 4_565
Ba1 O4 Ba1 92.63(15) . 4_565

loop_
_geom_bond_atom_site_label_1
_geom_bond_atom_site_label_2
_geom_bond_distance
_geom_bond_site_symmetry_2
Ba1 F2 2.556(4) 2_545
Ba1 F1 2.652(4) 4_565
Ba1 F1 2.752(4) .
Ba1 O4 2.789(5) .
Ba1 O1 2.876(5) 1_455
Ba1 O1 2.885(6) 4_465
Ba1 O1 2.893(5) .
Ba1 O4 2.897(5) 4_566
Ba1 O3 2.965(5) 2_645
Ba1 O2 3.064(5) 1_455
Ba1 P1 3.4198(18) .
Ba1 P1 3.5888(18) 1_455
Mn1 O2 1.870(5) 3_665
Mn1 O2 1.870(5) 1_455
Mn1 O4 2.014(5) 3_565
Mn1 O4 2.014(5) .
Mn1 F2 2.024(4) 3_565
Mn1 F2 2.024(4) .
Mn1 Ba1 3.8518(6) 4_565
Mn1 Ba1 3.8518(6) 2
Mn1 Ba1 4.0015(8) 3_565
Mn2 F1 1.858(4) 3_666
Mn2 F1 1.858(4) .
Mn2 O3 1.936(5) 3_666
Mn2 O3 1.936(5) .
Mn2 F2 2.042(4) 3_666
Mn2 F2 2.042(4) .
Mn2 Ba1 3.8115(7) 2_655
Mn2 Ba1 3.8115(7) 4_566
Mn2 Ba1 3.9503(9) 2
Mn2 Ba1 3.9503(9) 4_666
P1 O1 1.511(5) .
P1 O2 1.533(5) .
P1 O3 1.537(5) .
P1 O4 1.558(5) .
P1 Ba1 3.5888(18) 1_655
F1 Ba1 2.652(4) 4_566
F2 Ba1 2.556(4) 2
O1 Ba1 2.876(5) 1_655
O1 Ba1 2.885(6) 4_666
O2 Mn1 1.870(5) 1_655
O2 Ba1 3.064(5) 1_655
O3 Ba1 2.965(5) 2_655
O4 Ba1 2.897(5) 4_565
